data_4123806
loop_
_publ_author_name
'Creutz, Sidney E.'
'Peters, Jonas C.'

_publ_section_title
;
 Diiron Bridged-Thiolate Complexes That Bind N2 at the Fe(II)Fe(II),
 Fe(II)Fe(I), and Fe(I)Fe(I) Redox States.
;
_journal_issue 23
_journal_name_full 'Journal of the American Chemical Society'
_journal_page_first 7310
_journal_page_last 7313
_journal_paper_doi 10.1021/jacs.5b04738
_journal_volume 137
_journal_year 2015
_chemical_formula_sum 'C27 H37.5 Cl0.1 Fe N2 P2 S0.5 Si'
_chemical_formula_weight 555.54
_chemical_name_systematic
;
 ?
;
_space_group_crystal_system monoclinic
_space_group_IT_number 15
_space_group_name_Hall '-C 2yc'
_space_group_name_H-M_alt 'C 1 2/c 1'
_symmetry_space_group_name_Hall '-C 2yc'
_symmetry_space_group_name_H-M 'C 1 2/c 1'
_atom_sites_solution_hydrogens geom
_audit_creation_method SHELXL-2013
_cell_angle_alpha 90
_cell_angle_beta 104.011(2)
_cell_angle_gamma 90
_cell_formula_units_Z 8
_cell_length_a 14.2749(8)
_cell_length_b 18.9396(10)
_cell_length_c 20.7859(11)
_cell_measurement_temperature 100(2)
_cell_volume 5452.5(5)
_computing_structure_refinement 'SHELXL-2013 (Sheldrick, 2013)'
_diffrn_ambient_temperature 100(2)
_diffrn_measured_fraction_theta_full 0.999
_diffrn_measured_fraction_theta_max 0.895
_diffrn_radiation_type MoK\a
_diffrn_radiation_wavelength 0.71073
_diffrn_reflns_av_R_equivalents 0.0731
_diffrn_reflns_av_unetI/netI 0.0850
_diffrn_reflns_Laue_measured_fraction_full 0.999
_diffrn_reflns_Laue_measured_fraction_max 0.895
_diffrn_reflns_limit_h_max 18
_diffrn_reflns_limit_h_min -20
_diffrn_reflns_limit_k_max 26
_diffrn_reflns_limit_k_min -24
_diffrn_reflns_limit_l_max 29
_diffrn_reflns_limit_l_min -23
_diffrn_reflns_number 44907
_diffrn_reflns_point_group_measured_fraction_full 0.999
_diffrn_reflns_point_group_measured_fraction_max 0.895
_diffrn_reflns_theta_full 25.242
_diffrn_reflns_theta_max 30.396
_diffrn_reflns_theta_min 2.249
_exptl_absorpt_coefficient_mu 0.782
_exptl_absorpt_correction_T_max 0.7460
_exptl_absorpt_correction_T_min 0.6604
_exptl_absorpt_correction_type multi-scan
_exptl_crystal_density_diffrn 1.354
_exptl_crystal_description block
_exptl_crystal_F_000 2346
_refine_diff_density_max 1.053
_refine_diff_density_min -0.415
_refine_diff_density_rms 0.095
_refine_ls_extinction_method none
_refine_ls_goodness_of_fit_ref 1.064
_refine_ls_hydrogen_treatment constr
_refine_ls_matrix_type full
_refine_ls_number_parameters 317
_refine_ls_number_reflns 7370
_refine_ls_number_restraints 328
_refine_ls_restrained_S_all 1.041
_refine_ls_R_factor_all 0.1101
_refine_ls_R_factor_gt 0.0566
_refine_ls_shift/su_max 0.001
_refine_ls_shift/su_mean 0.000
_refine_ls_structure_factor_coef Fsqd
_refine_ls_weighting_details 'w=1/[\s^2^(Fo^2^)+(0.0365P)^2^+13.8665P] where P=(Fo^2^+2Fc^2^)/3'
_refine_ls_weighting_scheme calc
_refine_ls_wR_factor_gt 0.0976
_refine_ls_wR_factor_ref 0.1115
_reflns_Friedel_coverage 0.000
_reflns_number_gt 4925
_reflns_number_total 7370
_reflns_threshold_expression 'I > 2\s(I)'
_cod_data_source_file ja5b04738_si_002.cif
_cod_data_source_block compound9
_cod_depositor_comments 'Adding full bibliography for 4123801--4123807.cif.'
_cod_original_formula_sum 'C27 H37.50 Cl0.10 Fe N2 P2 S0.50 Si'
_cod_database_code 4123806
_shelx_space_group_comment
;
The symmetry employed for this shelxl refinement is uniquely defined
by the following loop, which should always be used as a source of
symmetry information in preference to the above space-group names.
They are only intended as comments.
;
_shelxl_version_number 2013-3

loop_
_space_group_symop_operation_xyz
'x, y, z'
'-x, y, -z+1/2'
'x+1/2, y+1/2, z'
'-x+1/2, y+1/2, -z+1/2'
'-x, -y, -z'
'x, -y, z-1/2'
'-x+1/2, -y+1/2, -z'
'x+1/2, -y+1/2, z-1/2'

loop_
_atom_site_label
_atom_site_type_symbol
_atom_site_fract_x
_atom_site_fract_y
_atom_site_fract_z
_atom_site_U_iso_or_equiv
_atom_site_adp_type
_atom_site_occupancy
_atom_site_site_symmetry_order
_atom_site_calc_flag
_atom_site_refinement_flags_posn
_atom_site_refinement_flags_adp
_atom_site_refinement_flags_occupancy
_atom_site_disorder_assembly
_atom_site_disorder_group
Fe1 Fe 0.36259(3) 0.68504(2) 0.26295(2) 0.01622(11) Uani 1 1 d . U . . .
S1 S 0.5000 0.64092(4) 0.2500 0.0159(2) Uani 1 2 d S TU P A .
P1 P 0.25317(5) 0.70457(3) 0.16399(3) 0.01729(16) Uani 1 1 d . U . . .
P2 P 0.31904(5) 0.66459(4) 0.36038(3) 0.01823(16) Uani 1 1 d . U . . .
Si1 Si 0.30685(5) 0.57217(4) 0.24320(4) 0.01706(17) Uani 1 1 d . U . . .
C02 C 0.41344(19) 0.51107(13) 0.24995(13) 0.0186(6) Uani 1 1 d . U . . .
C11 C 0.2099(2) 0.62309(13) 0.11855(13) 0.0189(6) Uani 1 1 d . U . . .
C121 C 0.2951(2) 0.75658(14) 0.10072(13) 0.0212(6) Uani 1 1 d . U . . .
H121 H 0.2411 0.7585 0.0598 0.025 Uiso 1 1 calc R U . . .
C21 C 0.22165(19) 0.59895(14) 0.34864(13) 0.0191(6) Uani 1 1 d . U . . .
C01 C 0.5000 0.54546(18) 0.2500 0.0166(8) Uani 1 2 d S TU P . .
C03 C 0.4159(2) 0.43698(14) 0.25058(14) 0.0241(6) Uani 1 1 d . U . . .
H03 H 0.3591 0.4113 0.2514 0.029 Uiso 1 1 calc R U . . .
C26 C 0.22282(19) 0.54949(13) 0.29834(13) 0.0186(6) Uani 1 1 d . U . . .
C16 C 0.23265(19) 0.56052(14) 0.15476(13) 0.0191(6) Uani 1 1 d . U . . .
C111 C 0.1385(2) 0.74939(15) 0.16819(14) 0.0242(6) Uani 1 1 d . U . . .
H111 H 0.1561 0.7876 0.2022 0.029 Uiso 1 1 calc R U . . .
C25 C 0.1541(2) 0.49567(14) 0.28793(14) 0.0240(6) Uani 1 1 d . U . . .
H25 H 0.1550 0.4606 0.2554 0.029 Uiso 1 1 calc R U . . .
C221 C 0.2737(2) 0.74078(14) 0.40132(13) 0.0209(6) Uani 1 1 d . U . . .
H221 H 0.2403 0.7212 0.4345 0.025 Uiso 1 1 calc R U . . .
C22 C 0.1516(2) 0.59531(15) 0.38472(14) 0.0246(6) Uani 1 1 d . U . . .
H22 H 0.1513 0.6291 0.4185 0.029 Uiso 1 1 calc R U . . .
C211 C 0.4103(2) 0.62648(14) 0.43239(13) 0.0208(6) Uani 1 1 d . U . . .
H211 H 0.4611 0.6633 0.4470 0.025 Uiso 1 1 calc R U . . .
C15 C 0.1996(2) 0.49673(15) 0.12318(14) 0.0246(6) Uani 1 1 d . U . . .
H15 H 0.2144 0.4536 0.1469 0.030 Uiso 1 1 calc R U . . .
C123 C 0.3801(2) 0.71986(16) 0.08301(14) 0.0263(7) Uani 1 1 d . U . . .
H12A H 0.4018 0.7477 0.0496 0.039 Uiso 1 1 calc R U . . .
H12B H 0.3603 0.6728 0.0652 0.039 Uiso 1 1 calc R U . . .
H12C H 0.4331 0.7154 0.1228 0.039 Uiso 1 1 calc R U . . .
C04 C 0.5000 0.4008(2) 0.2500 0.0267(9) Uani 1 2 d S TU P . .
H04 H 0.5000 0.3506 0.2500 0.032 Uiso 1 2 calc R U P . .
C122 C 0.3198(2) 0.83238(15) 0.12419(15) 0.0308(7) Uani 1 1 d . U . . .
H12D H 0.3804 0.8327 0.1586 0.046 Uiso 1 1 calc R U . . .
H12E H 0.2678 0.8516 0.1423 0.046 Uiso 1 1 calc R U . . .
H12F H 0.3271 0.8614 0.0867 0.046 Uiso 1 1 calc R U . . .
C12 C 0.1568(2) 0.62148(15) 0.05264(14) 0.0269(7) Uani 1 1 d . U . . .
H12 H 0.1428 0.6642 0.0282 0.032 Uiso 1 1 calc R U . . .
C223 C 0.1997(2) 0.78323(15) 0.35092(14) 0.0256(6) Uani 1 1 d . U . . .
H22A H 0.1740 0.8213 0.3737 0.038 Uiso 1 1 calc R U . . .
H22B H 0.1468 0.7522 0.3287 0.038 Uiso 1 1 calc R U . . .
H22C H 0.2306 0.8036 0.3179 0.038 Uiso 1 1 calc R U . . .
C213 C 0.4608(2) 0.56172(15) 0.41262(14) 0.0262(7) Uani 1 1 d . U . . .
H21A H 0.5102 0.5450 0.4510 0.039 Uiso 1 1 calc R U . . .
H21B H 0.4914 0.5744 0.3768 0.039 Uiso 1 1 calc R U . . .
H21C H 0.4133 0.5242 0.3974 0.039 Uiso 1 1 calc R U . . .
C222 C 0.3557(2) 0.78847(15) 0.43869(14) 0.0244(6) Uani 1 1 d . U . . .
H22D H 0.3950 0.8035 0.4086 0.037 Uiso 1 1 calc R U . . .
H22E H 0.3960 0.7623 0.4759 0.037 Uiso 1 1 calc R U . . .
H22F H 0.3283 0.8300 0.4555 0.037 Uiso 1 1 calc R U . . .
C212 C 0.3702(2) 0.60950(16) 0.49253(14) 0.0284(7) Uani 1 1 d . U . . .
H21D H 0.3212 0.5724 0.4808 0.043 Uiso 1 1 calc R U . . .
H21E H 0.3409 0.6520 0.5061 0.043 Uiso 1 1 calc R U . . .
H21F H 0.4227 0.5933 0.5292 0.043 Uiso 1 1 calc R U . . .
C24 C 0.0843(2) 0.49229(15) 0.32414(15) 0.0261(7) Uani 1 1 d . U . . .
H24 H 0.0381 0.4552 0.3161 0.031 Uiso 1 1 calc R U . . .
C14 C 0.1458(2) 0.49535(15) 0.05803(15) 0.0276(7) Uani 1 1 d . U . . .
H14 H 0.1236 0.4516 0.0375 0.033 Uiso 1 1 calc R U . . .
C23 C 0.0819(2) 0.54257(15) 0.37172(15) 0.0258(6) Uani 1 1 d . U . . .
H23 H 0.0328 0.5411 0.3955 0.031 Uiso 1 1 calc R U . . .
C13 C 0.1246(2) 0.55773(16) 0.02288(15) 0.0304(7) Uani 1 1 d . U . . .
H13 H 0.0878 0.5568 -0.0218 0.037 Uiso 1 1 calc R U . . .
C113 C 0.0752(2) 0.69723(18) 0.19402(16) 0.0338(7) Uani 1 1 d . U . . .
H11A H 0.0197 0.7221 0.2032 0.051 Uiso 1 1 calc R U . . .
H11B H 0.1128 0.6754 0.2349 0.051 Uiso 1 1 calc R U . . .
H11C H 0.0525 0.6606 0.1606 0.051 Uiso 1 1 calc R U . . .
C112 C 0.0795(2) 0.78417(19) 0.10453(16) 0.0388(8) Uani 1 1 d . U . . .
H11D H 0.0578 0.7479 0.0705 0.058 Uiso 1 1 calc R U . . .
H11E H 0.1197 0.8188 0.0886 0.058 Uiso 1 1 calc R U . . .
H11F H 0.0232 0.8080 0.1138 0.058 Uiso 1 1 calc R U . . .
N2 N 0.4239(4) 0.8304(5) 0.2919(2) 0.0321(10) Uani 0.849(15) 1 d . U P A 1
N1 N 0.4038(3) 0.7775(4) 0.2802(2) 0.0248(10) Uani 0.849(15) 1 d . U P A 1
Cl1 Cl 0.4072(9) 0.8046(5) 0.2844(6) 0.023(3) Uiso 0.151(15) 1 d . U P A 2

loop_
_atom_site_aniso_label
_atom_site_aniso_U_11
_atom_site_aniso_U_22
_atom_site_aniso_U_33
_atom_site_aniso_U_23
_atom_site_aniso_U_13
_atom_site_aniso_U_12
Fe1 0.0209(2) 0.01131(18) 0.0148(2) 0.00027(15) 0.00094(15) -0.00082(15)
S1 0.0207(5) 0.0088(4) 0.0173(5) 0.000 0.0030(4) 0.000
P1 0.0205(4) 0.0119(3) 0.0181(4) -0.0006(3) 0.0019(3) 0.0001(3)
P2 0.0200(4) 0.0137(3) 0.0197(4) -0.0012(3) 0.0023(3) -0.0003(3)
Si1 0.0207(4) 0.0118(3) 0.0172(4) 0.0001(3) 0.0016(3) -0.0009(3)
C02 0.0229(14) 0.0143(13) 0.0160(14) 0.0004(11) -0.0006(11) 0.0001(11)
C11 0.0241(15) 0.0146(13) 0.0177(14) -0.0029(11) 0.0044(11) -0.0024(11)
C121 0.0260(15) 0.0171(13) 0.0180(14) 0.0035(11) 0.0006(11) -0.0011(11)
C21 0.0196(14) 0.0162(13) 0.0196(14) 0.0043(11) 0.0010(11) 0.0010(11)
C01 0.022(2) 0.0113(17) 0.0143(19) 0.000 0.0001(15) 0.000
C03 0.0290(16) 0.0138(13) 0.0265(16) 0.0006(12) 0.0005(12) -0.0053(11)
C26 0.0213(14) 0.0134(12) 0.0187(14) 0.0051(11) 0.0000(11) 0.0006(10)
C16 0.0219(14) 0.0157(13) 0.0196(14) -0.0029(11) 0.0047(11) 0.0001(11)
C111 0.0245(15) 0.0264(15) 0.0194(14) -0.0013(12) 0.0009(11) 0.0102(12)
C25 0.0295(16) 0.0155(13) 0.0241(15) 0.0039(11) 0.0010(12) -0.0017(11)
C221 0.0260(15) 0.0170(13) 0.0208(15) -0.0023(11) 0.0080(12) 0.0005(11)
C22 0.0281(16) 0.0199(14) 0.0247(15) 0.0028(12) 0.0043(12) 0.0008(12)
C211 0.0223(15) 0.0216(14) 0.0163(14) 0.0005(11) 0.0000(11) -0.0013(11)
C15 0.0301(16) 0.0162(13) 0.0255(16) -0.0025(12) 0.0030(13) -0.0012(12)
C123 0.0251(16) 0.0303(16) 0.0227(15) 0.0092(13) 0.0044(12) 0.0004(12)
C04 0.033(2) 0.0079(17) 0.035(2) 0.000 -0.0005(19) 0.000
C122 0.0432(19) 0.0182(15) 0.0269(16) 0.0046(12) 0.0006(14) -0.0074(13)
C12 0.0392(18) 0.0163(14) 0.0211(15) 0.0011(11) -0.0005(13) -0.0040(12)
C223 0.0287(16) 0.0213(15) 0.0263(16) -0.0042(12) 0.0055(13) 0.0062(12)
C213 0.0310(17) 0.0223(15) 0.0230(16) 0.0038(12) 0.0023(13) 0.0067(12)
C222 0.0303(16) 0.0182(14) 0.0232(15) -0.0042(12) 0.0036(12) 0.0003(12)
C212 0.0328(17) 0.0297(16) 0.0223(15) 0.0025(13) 0.0060(13) 0.0012(13)
C24 0.0260(16) 0.0178(14) 0.0315(17) 0.0100(12) 0.0012(13) -0.0042(12)
C14 0.0359(18) 0.0172(14) 0.0274(16) -0.0082(12) 0.0029(13) -0.0040(12)
C23 0.0262(16) 0.0226(15) 0.0291(17) 0.0113(12) 0.0075(13) 0.0014(12)
C13 0.0430(19) 0.0262(16) 0.0171(15) -0.0031(12) -0.0024(13) -0.0056(14)
C113 0.0240(16) 0.046(2) 0.0308(18) -0.0011(15) 0.0050(13) 0.0035(14)
C112 0.0344(19) 0.053(2) 0.0266(17) 0.0038(15) 0.0018(14) 0.0202(16)
N2 0.035(2) 0.031(3) 0.027(2) 0.0049(19) 0.0017(16) -0.001(2)
N1 0.029(2) 0.025(3) 0.0186(18) 0.0039(19) 0.0020(13) 0.0079(18)

loop_
_atom_type_symbol
_atom_type_description
_atom_type_scat_dispersion_real
_atom_type_scat_dispersion_imag
_atom_type_scat_source
C C 0.0033 0.0016 'International Tables Vol C Tables 4.2.6.8 and 6.1.1.4'
H H 0.0000 0.0000 'International Tables Vol C Tables 4.2.6.8 and 6.1.1.4'
N N 0.0061 0.0033 'International Tables Vol C Tables 4.2.6.8 and 6.1.1.4'
Si Si 0.0817 0.0704 'International Tables Vol C Tables 4.2.6.8 and 6.1.1.4'
P P 0.1023 0.0942 'International Tables Vol C Tables 4.2.6.8 and 6.1.1.4'
S S 0.1246 0.1234 'International Tables Vol C Tables 4.2.6.8 and 6.1.1.4'
Cl Cl 0.1484 0.1585 'International Tables Vol C Tables 4.2.6.8 and 6.1.1.4'
Fe Fe 0.3463 0.8444 'International Tables Vol C Tables 4.2.6.8 and 6.1.1.4'

loop_
_geom_angle_atom_site_label_1
_geom_angle_atom_site_label_2
_geom_angle_atom_site_label_3
_geom_angle
_geom_angle_site_symmetry_1
_geom_angle_site_symmetry_3
N1 Fe1 S1 97.56(12) . .
N1 Fe1 Si1 177.83(13) . .
S1 Fe1 Si1 84.54(3) . .
N1 Fe1 P2 97.48(12) . .
S1 Fe1 P2 118.89(3) . .
Si1 Fe1 P2 80.98(3) . .
N1 Fe1 P1 97.83(12) . .
S1 Fe1 P1 112.60(2) . .
Si1 Fe1 P1 81.82(3) . .
P2 Fe1 P1 123.29(3) . .
S1 Fe1 Cl1 100.3(3) . .
Si1 Fe1 Cl1 175.2(3) . .
P2 Fe1 Cl1 96.5(3) . .
P1 Fe1 Cl1 96.3(3) . .
C01 S1 Fe1 112.24(2) . 2_655
C01 S1 Fe1 112.24(2) . .
Fe1 S1 Fe1 135.52(4) 2_655 .
C11 P1 C121 101.98(12) . .
C11 P1 C111 102.54(13) . .
C121 P1 C111 103.24(13) . .
C11 P1 Fe1 113.40(9) . .
C121 P1 Fe1 117.09(9) . .
C111 P1 Fe1 116.54(9) . .
C21 P2 C221 104.41(13) . .
C21 P2 C211 101.70(12) . .
C221 P2 C211 100.60(12) . .
C21 P2 Fe1 110.83(9) . .
C221 P2 Fe1 118.03(9) . .
C211 P2 Fe1 119.10(9) . .
C02 Si1 C26 115.58(12) . .
C02 Si1 C16 104.54(12) . .
C26 Si1 C16 105.80(12) . .
C02 Si1 Fe1 108.71(9) . .
C26 Si1 Fe1 110.31(9) . .
C16 Si1 Fe1 111.78(9) . .
C01 C02 C03 116.5(3) . .
C01 C02 Si1 114.3(2) . .
C03 C02 Si1 129.1(2) . .
C12 C11 C16 120.6(2) . .
C12 C11 P1 123.9(2) . .
C16 C11 P1 115.5(2) . .
C123 C121 C122 111.8(2) . .
C123 C121 P1 110.03(18) . .
C122 C121 P1 111.2(2) . .
C123 C121 H121 107.9 . .
C122 C121 H121 107.9 . .
P1 C121 H121 107.9 . .
C22 C21 C26 120.5(3) . .
C22 C21 P2 125.6(2) . .
C26 C21 P2 113.9(2) . .
C02 C01 C02 124.4(3) 2_655 .
C02 C01 S1 117.80(17) 2_655 .
C02 C01 S1 117.80(17) . .
C04 C03 C02 121.0(3) . .
C04 C03 H03 119.5 . .
C02 C03 H03 119.5 . .
C25 C26 C21 117.9(3) . .
C25 C26 Si1 126.5(2) . .
C21 C26 Si1 114.89(19) . .
C11 C16 C15 118.1(2) . .
C11 C16 Si1 115.13(19) . .
C15 C16 Si1 126.8(2) . .
C113 C111 C112 109.5(3) . .
C113 C111 P1 108.9(2) . .
C112 C111 P1 117.4(2) . .
C113 C111 H111 106.8 . .
C112 C111 H111 106.8 . .
P1 C111 H111 106.8 . .
C24 C25 C26 121.3(3) . .
C24 C25 H25 119.3 . .
C26 C25 H25 119.3 . .
C223 C221 C222 110.8(2) . .
C223 C221 P2 110.68(19) . .
C222 C221 P2 112.33(19) . .
C223 C221 H221 107.6 . .
C222 C221 H221 107.6 . .
P2 C221 H221 107.6 . .
C23 C22 C21 120.4(3) . .
C23 C22 H22 119.8 . .
C21 C22 H22 119.8 . .
C213 C211 C212 110.2(2) . .
C213 C211 P2 112.10(19) . .
C212 C211 P2 114.1(2) . .
C213 C211 H211 106.6 . .
C212 C211 H211 106.6 . .
P2 C211 H211 106.6 . .
C14 C15 C16 121.2(3) . .
C14 C15 H15 119.4 . .
C16 C15 H15 119.4 . .
C121 C123 H12A 109.5 . .
C121 C123 H12B 109.5 . .
H12A C123 H12B 109.5 . .
C121 C123 H12C 109.5 . .
H12A C123 H12C 109.5 . .
H12B C123 H12C 109.5 . .
C03 C04 C03 120.7(4) . 2_655
C03 C04 H04 119.7 . .
C03 C04 H04 119.7 2_655 .
C121 C122 H12D 109.5 . .
C121 C122 H12E 109.5 . .
H12D C122 H12E 109.5 . .
C121 C122 H12F 109.5 . .
H12D C122 H12F 109.5 . .
H12E C122 H12F 109.5 . .
C13 C12 C11 120.0(3) . .
C13 C12 H12 120.0 . .
C11 C12 H12 120.0 . .
C221 C223 H22A 109.5 . .
C221 C223 H22B 109.5 . .
H22A C223 H22B 109.5 . .
C221 C223 H22C 109.5 . .
H22A C223 H22C 109.5 . .
H22B C223 H22C 109.5 . .
C211 C213 H21A 109.5 . .
C211 C213 H21B 109.5 . .
H21A C213 H21B 109.5 . .
C211 C213 H21C 109.5 . .
H21A C213 H21C 109.5 . .
H21B C213 H21C 109.5 . .
C221 C222 H22D 109.5 . .
C221 C222 H22E 109.5 . .
H22D C222 H22E 109.5 . .
C221 C222 H22F 109.5 . .
H22D C222 H22F 109.5 . .
H22E C222 H22F 109.5 . .
C211 C212 H21D 109.5 . .
C211 C212 H21E 109.5 . .
H21D C212 H21E 109.5 . .
C211 C212 H21F 109.5 . .
H21D C212 H21F 109.5 . .
H21E C212 H21F 109.5 . .
C23 C24 C25 120.2(3) . .
C23 C24 H24 119.9 . .
C25 C24 H24 119.9 . .
C13 C14 C15 119.9(3) . .
C13 C14 H14 120.0 . .
C15 C14 H14 120.0 . .
C24 C23 C22 119.7(3) . .
C24 C23 H23 120.2 . .
C22 C23 H23 120.2 . .
C14 C13 C12 120.2(3) . .
C14 C13 H13 119.9 . .
C12 C13 H13 119.9 . .
C111 C113 H11A 109.5 . .
C111 C113 H11B 109.5 . .
H11A C113 H11B 109.5 . .
C111 C113 H11C 109.5 . .
H11A C113 H11C 109.5 . .
H11B C113 H11C 109.5 . .
C111 C112 H11D 109.5 . .
C111 C112 H11E 109.5 . .
H11D C112 H11E 109.5 . .
C111 C112 H11F 109.5 . .
H11D C112 H11F 109.5 . .
H11E C112 H11F 109.5 . .
N2 N1 Fe1 176.3(3) . .

loop_
_geom_bond_atom_site_label_1
_geom_bond_atom_site_label_2
_geom_bond_distance
_geom_bond_site_symmetry_2
Fe1 N1 1.855(9) .
Fe1 S1 2.2076(5) .
Fe1 Si1 2.2834(8) .
Fe1 P2 2.2909(8) .
Fe1 P1 2.2916(8) .
Fe1 Cl1 2.365(9) .
S1 C01 1.808(4) .
S1 Fe1 2.2076(5) 2_655
P1 C11 1.837(3) .
P1 C121 1.855(3) .
P1 C111 1.865(3) .
P2 C21 1.837(3) .
P2 C221 1.869(3) .
P2 C211 1.874(3) .
Si1 C02 1.889(3) .
Si1 C26 1.898(3) .
Si1 C16 1.899(3) .
C02 C01 1.397(3) .
C02 C03 1.404(4) .
C11 C12 1.396(4) .
C11 C16 1.399(4) .
C121 C123 1.519(4) .
C121 C122 1.530(4) .
C121 H121 1.0000 .
C21 C22 1.390(4) .
C21 C26 1.407(4) .
C01 C02 1.397(3) 2_655
C03 C04 1.385(3) .
C03 H03 0.9500 .
C26 C25 1.395(4) .
C16 C15 1.401(4) .
C111 C113 1.521(4) .
C111 C112 1.535(4) .
C111 H111 1.0000 .
C25 C24 1.388(4) .
C25 H25 0.9500 .
C221 C223 1.525(4) .
C221 C222 1.532(4) .
C221 H221 1.0000 .
C22 C23 1.389(4) .
C22 H22 0.9500 .
C211 C213 1.529(4) .
C211 C212 1.530(4) .
C211 H211 1.0000 .
C15 C14 1.386(4) .
C15 H15 0.9500 .
C123 H12A 0.9800 .
C123 H12B 0.9800 .
C123 H12C 0.9800 .
C04 C03 1.385(3) 2_655
C04 H04 0.9500 .
C122 H12D 0.9800 .
C122 H12E 0.9800 .
C122 H12F 0.9800 .
C12 C13 1.384(4) .
C12 H12 0.9500 .
C223 H22A 0.9800 .
C223 H22B 0.9800 .
C223 H22C 0.9800 .
C213 H21A 0.9800 .
C213 H21B 0.9800 .
C213 H21C 0.9800 .
C222 H22D 0.9800 .
C222 H22E 0.9800 .
C222 H22F 0.9800 .
C212 H21D 0.9800 .
C212 H21E 0.9800 .
C212 H21F 0.9800 .
C24 C23 1.379(4) .
C24 H24 0.9500 .
C14 C13 1.384(4) .
C14 H14 0.9500 .
C23 H23 0.9500 .
C13 H13 0.9500 .
C113 H11A 0.9800 .
C113 H11B 0.9800 .
C113 H11C 0.9800 .
C112 H11D 0.9800 .
C112 H11E 0.9800 .
C112 H11F 0.9800 .
N2 N1 1.055(17) .
